data_4002465
loop_
_publ_author_name
'Clarke, S.J.'
'Hardstone, K.A.'
'Michie, C.W.'
'Rosseinsky, M.J.'

_publ_section_title
;
 High-temperature synthesis and structures of perovskite and n = 1
 Ruddlesden-Popper tantalum oxynitrides
;
_journal_name_full 'Chemistry of Materials (1,1989-)'
_journal_page_first 2664
_journal_page_last 2669
_journal_volume 14
_journal_year 2002
_chemical_formula_sum 'Ba2 N0.97 O3.03 Ta'
_chemical_name_systematic 'Ba2 (Ta (O3.03 N0.97))'
_space_group_IT_number 139
_symmetry_space_group_name_Hall '-I 4 2'
_symmetry_space_group_name_H-M 'I 4/m m m'
_cell_angle_alpha 90
_cell_angle_beta 90
_cell_angle_gamma 90
_cell_formula_units_Z 2
_cell_length_a 4.11508
_cell_length_b 4.11508
_cell_length_c 13.3778
_cell_volume 226.538
_citation_journal_id_ASTM CMATEX
_cod_data_source_file Clarke_CMATEX_2002_672.cif
_cod_data_source_block Ba2N0.97O3.03Ta1
_cod_original_cell_volume 226.5381
_cod_original_formula_sum 'Ba2 N0.97 O3.03 Ta1'
_cod_database_code 4002465

loop_
_symmetry_equiv_pos_as_xyz
x,y,z
-y,x,z
-x,-y,z
y,-x,z
x,-y,-z
y,x,-z
-x,y,-z
-y,-x,-z
-x,-y,-z
y,-x,-z
x,y,-z
-y,x,-z
-x,y,z
-y,-x,z
x,-y,z
y,x,z
x+1/2,y+1/2,z+1/2
-y+1/2,x+1/2,z+1/2
-x+1/2,-y+1/2,z+1/2
y+1/2,-x+1/2,z+1/2
x+1/2,-y+1/2,-z+1/2
y+1/2,x+1/2,-z+1/2
-x+1/2,y+1/2,-z+1/2
-y+1/2,-x+1/2,-z+1/2
-x+1/2,-y+1/2,-z+1/2
y+1/2,-x+1/2,-z+1/2
x+1/2,y+1/2,-z+1/2
-y+1/2,x+1/2,-z+1/2
-x+1/2,y+1/2,z+1/2
-y+1/2,-x+1/2,z+1/2
x+1/2,-y+1/2,z+1/2
y+1/2,x+1/2,z+1/2

loop_
_atom_site_label
_atom_site_type_symbol
_atom_site_fract_x
_atom_site_fract_y
_atom_site_fract_z
_atom_site_occupancy
_atom_site_U_iso_or_equiv
Ta1 Ta+5 0 0 0 1 0.0
O1 O-2 0 0.5 0 0.545 0.0
O2 O-2 0 0 0.15092 0.971 0.0
Ba1 Ba+2 0 0 0.35378 1 0.0
N1 N-3 0 0.5 0 0.455 0.0
N2 N-3 0 0 0.15092 0.029 0.0
